data_7028192
loop_
_publ_author_name
'Cattabriga, Michela'
'Marchi, Andrea'
'Marvelli, Lorenza'
'Rossi, Roberto'
'Vertuani, Gianni'
'Pecoraro, Rita'
'Scatturin, Angelo'
'Bertolasi, Valerio'
'Ferretti, Valeria'

_publ_section_title
;
 Synthesis and structural characterization of technetium and rhenium
 complexes containing derivatized amino acids
;
_journal_issue 9
_journal_name_full 'Journal of the Chemical Society, Dalton Transactions'
_journal_page_first 1453
_journal_paper_doi 10.1039/a707842k
_journal_year 1998
_chemical_compound_source ?
_chemical_formula_analytical 'Tc1 Cl1 S2 O4 N3 C14 H17'
_chemical_formula_sum 'C14 H17 Cl N3 O4 S2 Tc'
_chemical_formula_weight 489.79
_chemical_name_systematic ?
_space_group_IT_number 4
_symmetry_cell_setting monoclinic
_symmetry_Int_Tables_number 4
_symmetry_space_group_name_Hall 'P 2yb'
_symmetry_space_group_name_H-M 'P 1 21 1'
_atom_sites_solution_hydrogens difmap
_atom_sites_solution_primary Patterson
_atom_sites_solution_secondary Fourier
_cell_angle_alpha 90.00(0)
_cell_angle_beta 105.54(1)
_cell_angle_gamma 90.00(0)
_cell_formula_units_Z 2.00
_cell_length_a 8.238(1)
_cell_length_b 14.169(1)
_cell_length_c 8.427(1)
_cell_measurement_radiation 'Mo K\a'
_cell_measurement_reflns_used 25
_cell_measurement_temperature 295
_cell_measurement_theta_max 13
_cell_measurement_theta_min 10
_cell_measurement_wavelength 0.71069
_cell_volume 947.68(18)
_diffrn_ambient_temperature 295
_diffrn_measurement_device_type 'Enraf-Nonius CAD4 diffractometer'
_diffrn_measurement_method \w/2\q
_diffrn_radiation_monochromator graphite
_diffrn_radiation_source 'fine-focus sealed tube'
_diffrn_radiation_type 'Mo K\a'
_diffrn_radiation_wavelength 0.71069
_diffrn_reflns_av_R_equivalents 0.009
_diffrn_reflns_limit_h_max 11
_diffrn_reflns_limit_h_min -11
_diffrn_reflns_limit_k_max 19
_diffrn_reflns_limit_k_min 0
_diffrn_reflns_limit_l_max 11
_diffrn_reflns_limit_l_min 0
_diffrn_reflns_number 2857
_diffrn_reflns_reduction_process ?
_diffrn_reflns_theta_max 30
_diffrn_reflns_theta_min 2
_diffrn_standards_decay_% 0
_diffrn_standards_interval_time 120
_diffrn_standards_number 3
_exptl_absorpt_coefficient_mu 1.1444
_exptl_absorpt_correction_T_max 0.9973
_exptl_absorpt_correction_T_min 0.9524
_exptl_absorpt_correction_type psi-scan
_exptl_crystal_colour yellow
_exptl_crystal_density_diffrn 1.7164
_exptl_crystal_description ?
_exptl_crystal_F_000 492.0
_exptl_crystal_size_max 0.40
_exptl_crystal_size_mid 0.26
_exptl_crystal_size_min 0.15
_refine_diff_density_max 0.34
_refine_diff_density_min -0.24
_refine_ls_abs_structure_details ?
_refine_ls_extinction_method none
_refine_ls_goodness_of_fit_ref 1.331
_refine_ls_hydrogen_treatment isotropic
_refine_ls_matrix_type full
_refine_ls_number_parameters 293
_refine_ls_number_reflns 2688
_refine_ls_R_factor_gt 0.017
_refine_ls_shift/su_max 0.03
_refine_ls_structure_factor_coef F
_refine_ls_weighting_details 'w= 4F^2^/(\s^2^(I) + (0.02F^2^)^2^)'
_refine_ls_weighting_scheme calc
_refine_ls_wR_factor_ref 0.021
_reflns_number_gt 2688
_reflns_number_total 3026
_reflns_threshold_expression >3sigma(I)
_cod_data_source_file k707842sup1.cif
_cod_data_source_block (I)
_cod_depositor_comments
;
The following automatic conversions were performed:

'_refine_ls_weighting_scheme' value 'calc w= 4F^2^/(\s^2^(I) +
(0.02F^2^)^2^)' was changed to 'calc'. New tag
'_refine_ls_weighting_details' was created. The value of the new tag
was set to 'w= 4F^2^/(\s^2^(I) + (0.02F^2^)^2^)'.

Automatic conversion script
Id: cif_fix_values 3143 2015-03-26 13:38:13Z robertas 
;
_cod_original_cell_volume 947.7(2)
_cod_original_sg_symbol_H-M ' P21           '
_cod_original_formula_sum 'Tc1 Cl1 S2 O4 N3 C14 H17 '
_cod_database_code 7028192

loop_
_symmetry_equiv_pos_as_xyz
x,y,z
-x,y+1/2,-z

loop_
_atom_site_label
_atom_site_fract_x
_atom_site_fract_y
_atom_site_fract_z
_atom_site_U_iso_or_equiv
_atom_site_adp_type
_atom_site_type_symbol
Tc 0.10733(2) 0.00000(0) 0.25876(2) 0.0354(0) Uani Tc
Cl -0.05118(9) -0.09852(5) 0.38273(7) 0.0543(2) Uani Cl
S1 -0.12494(8) -0.02391(4) 0.03490(7) 0.0464(2) Uani S
S2 -0.2378(1) 0.09981(6) -0.26466(9) 0.0652(2) Uani S
O1 0.2719(2) -0.0522(1) 0.2218(2) 0.0518(5) Uani O
O2 0.0866(3) 0.2875(1) 0.2370(2) 0.0566(6) Uani O
O3 0.1920(3) 0.0887(2) 0.7393(2) 0.0613(6) Uani O
O4 0.2626(2) -0.0482(1) 0.6438(2) 0.0464(5) Uani O
N1 -0.0130(3) 0.1469(1) 0.0056(2) 0.0431(6) Uani N
N2 0.0790(3) 0.1288(1) 0.1708(2) 0.0393(6) Uani N
N3 0.1834(3) 0.0731(1) 0.4662(2) 0.0417(5) Uani N
C1 -0.1127(3) 0.0793(2) -0.0681(3) 0.0435(7) Uani C
C2 -0.3228(4) -0.0143(3) -0.3303(4) 0.0696(11) Uani C
C3 0.0196(4) 0.2323(2) -0.0806(3) 0.0568(8) Uani C
C4 0.1135(3) 0.2057(2) 0.2767(3) 0.0410(6) Uani C
C5 0.1864(3) 0.1758(2) 0.4533(3) 0.0406(6) Uani C
C6 0.3622(4) 0.2178(2) 0.5190(4) 0.0618(9) Uani C
C7 0.2063(3) 0.0409(2) 0.6257(3) 0.0421(6) Uani C
C8 0.2735(4) -0.0880(2) 0.8048(3) 0.0577(8) Uani C
C9 0.3355(3) -0.1867(2) 0.8104(3) 0.0507(7) Uani C
C10 0.2637(4) -0.2506(2) 0.6866(3) 0.0555(7) Uani C
C11 0.3070(4) -0.3459(3) 0.6994(4) 0.0708(10) Uani C
C12 0.4286(5) -0.3762(3) 0.8363(4) 0.0839(11) Uani C
C13 0.5048(5) -0.3152(3) 0.9561(5) 0.0954(13) Uani C
C14 0.4570(5) -0.2199(3) 0.9462(4) 0.0811(12) Uani C
H21 -0.3878(34) 0.0016(33) -0.4168(38) 0.0632(78) Uiso H
H22 -0.3882(37) -0.0283(35) -0.2589(39) 0.074(11) Uiso H
H23 -0.2280(43) -0.0479(28) -0.3201(40) 0.0638(87) Uiso H
H31 0.1480(38) 0.2512(29) -0.0161(38) 0.0540(73) Uiso H
H32 -0.0754(46) 0.2728(32) -0.0882(46) 0.077(11) Uiso H
H33 0.0181(43) 0.2227(31) -0.1759(40) 0.0726(99) Uiso H
H5 0.1043(26) 0.2046(18) 0.5053(26) 0.0278(49) Uiso H
H61 0.4080(38) 0.2025(25) 0.6295(36) 0.0531(74) Uiso H
H62 0.4375(38) 0.1905(27) 0.4576(39) 0.0600(82) Uiso H
H63 0.3604(45) 0.2898(30) 0.5062(46) 0.077(11) Uiso H
H81 0.3517(34) -0.0469(24) 0.8865(35) 0.0503(74) Uiso H
H82 0.1645(38) -0.0830(30) 0.8143(39) 0.0609(83) Uiso H
H10 0.1813(32) -0.2268(23) 0.5906(34) 0.0426(65) Uiso H
H11 0.2559(63) -0.3953(41) 0.6117(64) 0.109(13) Uiso H
H12 0.4656(50) -0.4310(39) 0.8456(51) 0.101(14) Uiso H
H13 0.5770(40) -0.3234(32) 1.0360(43) 0.0730(96) Uiso H
H14 0.5114(45) -0.1886(27) 1.0188(45) 0.0621(82) Uiso H

loop_
_atom_site_aniso_label
_atom_site_aniso_U_11
_atom_site_aniso_U_22
_atom_site_aniso_U_33
_atom_site_aniso_U_23
_atom_site_aniso_U_13
_atom_site_aniso_U_12
Tc 0.0395(0) 0.0184(0) 0.0263(0) 0.0032(1) 0.0094(0) 0.0004(0)
Cl 0.0550(3) 0.0359(2) 0.0371(2) -0.0094(2) 0.0116(2) 0.0071(2)
S1 0.0477(2) 0.0252(2) 0.0331(2) -0.0019(2) 0.0041(2) 0.0020(1)
S2 0.0667(4) 0.0403(3) 0.0367(2) 0.0086(3) -0.0045(3) 0.0069(2)
O1 0.0499(7) 0.0318(7) 0.0431(6) 0.0102(6) 0.0163(5) -0.0007(6)
O2 0.0689(10) 0.0199(6) 0.0438(7) 0.0032(6) 0.0126(7) 0.0005(5)
O3 0.0736(10) 0.0419(8) 0.0296(6) 0.0029(8) 0.0138(6) -0.0059(6)
O4 0.0495(7) 0.0315(7) 0.0285(5) 0.0026(6) 0.0099(5) 0.0032(5)
N1 0.0494(8) 0.0226(6) 0.0293(6) 0.0051(6) 0.0092(5) 0.0043(5)
N2 0.0444(7) 0.0197(6) 0.0284(6) 0.0035(6) 0.0088(5) 0.0013(5)
N3 0.0470(8) 0.0228(6) 0.0281(6) 0.0019(6) 0.0083(5) -0.0018(5)
C1 0.0452(9) 0.0269(8) 0.0295(7) 0.0069(7) 0.0076(6) 0.0022(6)
C2 0.0516(11) 0.0585(17) 0.0444(11) -0.0076(13) -0.0052(9) -0.0008(12)
C3 0.0753(14) 0.0250(8) 0.0357(8) 0.0020(10) 0.0174(8) 0.0069(7)
C4 0.0407(8) 0.0209(7) 0.0366(7) 0.0023(6) 0.0121(6) -0.0006(6)
C5 0.0387(8) 0.0234(7) 0.0328(7) 0.0015(7) 0.0075(6) -0.0037(6)
C6 0.0451(11) 0.0391(11) 0.0559(13) -0.0049(10) 0.0027(10) 0.0026(11)
C7 0.0376(8) 0.0317(8) 0.0284(7) -0.0016(7) 0.0055(6) -0.0025(7)
C8 0.0679(13) 0.0396(10) 0.0276(7) -0.0033(11) 0.0100(8) 0.0050(8)
C9 0.0416(9) 0.0416(10) 0.0359(8) 0.0013(9) 0.0085(7) 0.0135(8)
C10 0.0479(10) 0.0417(11) 0.0423(9) 0.0077(9) 0.0129(8) 0.0081(9)
C11 0.0711(13) 0.0448(13) 0.0612(11) 0.0122(11) 0.0340(9) 0.0114(11)
C12 0.0792(14) 0.0550(14) 0.0778(13) 0.0282(12) 0.0441(10) 0.0335(11)
C13 0.0599(16) 0.0824(17) 0.0757(16) 0.0134(15) 0.0043(14) 0.0497(12)
C14 0.0577(14) 0.0711(19) 0.0507(13) -0.0043(15) -0.0073(11) 0.0247(13)

loop_
_atom_type_symbol
_atom_type_number_in_cell
_atom_type_description
_atom_type_scat_dispersion_real
_atom_type_scat_dispersion_imag
_atom_type_scat_source
Tc 2 'Technetium  ' -1.4390 0.7593 'Int. Tab. C, 4.2.6.8, 6.1.1.4'
Cl 2 'Chlorine    ' 0.1484 0.1585 'Int. Tab. C, 4.2.6.8, 6.1.1.4'
'S ' 4 'Sulphur     ' 0.1246 0.1234 'Int. Tab. C, 4.2.6.8, 6.1.1.4'
'O ' 8 'Oxygen      ' 0.0106 0.0060 'Int. Tab. C, 4.2.6.8, 6.1.1.4'
'N ' 6 'Nitrogen    ' 0.0061 0.0033 'Int. Tab. C, 4.2.6.8, 6.1.1.4'
'C ' 28 'Carbon      ' 0.0033 0.0016 'Int. Tab. C, 4.2.6.8, 6.1.1.4'
'H ' 34 'Hydrogen    ' 0.0000 0.0000 'Int. Tab. C, 4.2.6.8, 6.1.1.4'

loop_
_geom_angle_atom_site_label_1
_geom_angle_atom_site_label_2
_geom_angle_atom_site_label_3
_geom_angle
_geom_angle_publ_flag
Cl Tc S1 80.7(0) no
Cl Tc O1 113.8(1) no
Cl Tc N2 134.4(1) no
Cl Tc N3 90.0(1) no
S1 Tc O1 108.8(1) no
S1 Tc N2 80.8(1) no
S1 Tc N3 142.1(1) no
O1 Tc N2 111.6(1) no
O1 Tc N3 108.7(1) no
N2 Tc N3 79.9(1) no
Tc S1 C1 98.0(1) no
C1 S2 C2 103.2(1) no
C7 O4 C8 113.9(2) no
N2 N1 C1 115.9(2) no
N2 N1 C3 120.8(2) no
C1 N1 C3 122.9(2) no
Tc N2 N1 121.2(1) no
Tc N2 C4 120.3(2) no
N1 N2 C4 116.9(2) no
Tc N3 C5 117.5(1) no
Tc N3 C7 127.8(2) no
C5 N3 C7 113.6(2) no
S1 C1 S2 121.8(1) no
S1 C1 N1 119.9(2) no
S2 C1 N1 118.1(2) no
S2 C2 H21 98(3) no
S2 C2 H22 104(3) no
S2 C2 H23 101(3) no
H21 C2 H22 106(3) no
H21 C2 H23 125(3) no
H22 C2 H23 118(3) no
N1 C3 H31 104(2) no
N1 C3 H32 106(3) no
N1 C3 H33 113(3) no
H31 C3 H32 124(3) no
H31 C3 H33 107(3) no
H32 C3 H33 104(4) no
O2 C4 N2 125.7(2) no
O2 C4 C5 122.4(2) no
N2 C4 C5 111.9(2) no
N3 C5 C4 110.0(2) no
N3 C5 C6 113.3(2) no
N3 C5 H5 111(2) no
C4 C5 C6 109.7(2) no
C4 C5 H5 101(1) no
C6 C5 H5 112(1) no
C5 C6 H61 111(2) no
C5 C6 H62 109(2) no
C5 C6 H63 111(2) no
H61 C6 H62 107(3) no
H61 C6 H63 109(3) no
H62 C6 H63 109(3) no
O3 C7 O4 123.0(2) no
O3 C7 N3 124.7(2) no
O4 C7 N3 111.9(2) no
O4 C8 C9 109.3(2) no
O4 C8 H81 107(2) no
O4 C8 H82 103(2) no
C9 C8 H81 112(2) no
C9 C8 H82 114(2) no
H81 C8 H82 111(3) no
C8 C9 C10 121.1(3) no
C8 C9 C14 120.8(3) no
C10 C9 C14 117.9(3) no
C9 C10 C11 121.7(3) no
C9 C10 H10 118(2) no
C11 C10 H10 121(2) no
C10 C11 C12 118.7(3) no
C10 C11 H11 124(3) no
C12 C11 H11 117(3) no
C11 C12 C13 120.9(3) no
C11 C12 H12 123(3) no
C13 C12 H12 116(3) no
C12 C13 C14 120.4(4) no
C12 C13 H13 130(3) no
C14 C13 H13 109(3) no
C9 C14 C13 120.3(3) no
C9 C14 H14 126(3) no
C13 C14 H14 114(3) no

loop_
_geom_bond_atom_site_label_1
_geom_bond_atom_site_label_2
_geom_bond_distance
_geom_bond_publ_flag
Tc CL 2.3401(8) no
Tc S1 2.3239(6) no
Tc O1 1.646(2) no
Tc N2 1.960(2) no
Tc N3 1.983(2) no
S1 C1 1.718(2) no
S2 C1 1.725(2) no
S2 C2 1.789(4) no
O2 C4 1.211(3) no
O3 C7 1.203(3) no
O4 C7 1.339(3) no
O4 C8 1.450(3) no
N1 N2 1.418(3) no
N1 C1 1.306(3) no
N1 C3 1.472(3) no
N2 C4 1.388(3) no
N3 C5 1.461(3) no
N3 C7 1.384(3) no
C2 H21 0.81(2) no
C2 H22 0.93(3) no
C2 H23 0.90(3) no
C3 H31 1.09(3) no
C3 H32 0.96(4) no
C3 H33 0.81(3) no
C4 C5 1.508(3) no
C5 C6 1.526(4) no
C5 H5 0.99(2) no
C6 H61 0.93(2) no
C6 H62 0.99(3) no
C6 H63 1.03(4) no
C8 C9 1.485(4) no
C8 H81 1.00(2) no
C8 H82 0.93(3) no
C9 C10 1.389(4) no
C9 C14 1.385(4) no
C10 C11 1.393(5) no
C10 H10 0.97(2) no
C11 C12 1.378(4) no
C11 H11 1.02(5) no
C12 C13 1.350(5) no
C12 H12 0.83(5) no
C13 C14 1.403(6) no
C13 H13 0.78(3) no
C14 H14 0.79(3) no

loop_
_geom_contact_atom_site_label_1
_geom_contact_atom_site_label_2
_geom_contact_distance
Tc O4 3.226(2)
Tc N1 2.955(2)
Tc C1 3.076(2)
Tc C4 2.918(2)
Tc C5 2.957(2)
Tc C7 3.035(2)
Cl S1 3.021(1)
Cl O1 3.360(2)
Cl O4 2.997(2)
Cl N3 3.068(2)
Cl C7 3.204(2)
Cl H10 2.871(28)
S1 S2 3.009(1)
S1 O1 3.251(2)
S1 N1 2.625(2)
S1 N2 2.790(2)
S1 C2 3.076(3)
S1 H22 2.822(28)
S1 H23 2.902(33)
S2 N1 2.608(2)
S2 C3 2.944(3)
S2 H21 2.064(37)
S2 H22 2.206(45)
S2 H23 2.150(40)
S2 H32 2.991(42)
S2 H33 2.681(38)
O1 N2 2.988(3)
O1 N3 2.955(3)
O2 N1 2.755(3)
O2 N2 2.314(3)
O2 C3 2.700(3)
O2 C5 2.387(3)
O2 C6 2.981(3)
O2 H31 2.376(35)
O2 H32 2.716(35)
O2 H33 3.495(34)
O2 H5 2.517(23)
O2 H62 3.290(30)
O2 H63 2.737(33)
O3 O4 2.236(3)
O3 N3 2.294(3)
O3 C5 2.697(3)
O3 C6 3.187(4)
O3 C8 2.613(4)
O3 H5 2.519(23)
O3 H61 2.740(35)
O3 H81 2.467(31)
O3 H82 2.538(41)
O4 N3 2.257(3)
O4 C9 2.394(3)
O4 C10 2.890(4)
O4 H81 1.980(28)
O4 H82 1.893(37)
O4 H10 2.625(32)
N1 C4 2.392(3)
N1 H31 2.027(38)
N1 H32 1.963(43)
N1 H33 1.941(39)
N2 N3 2.533(3)
N2 C1 2.309(3)
N2 C3 2.514(3)
N2 C5 2.401(3)
N2 C6 3.461(3)
N2 H31 2.508(38)
N2 H32 3.009(40)
N2 H33 3.125(36)
N2 H5 2.971(23)
N2 H62 3.392(28)
N3 C4 2.433(3)
N3 C6 2.495(4)
N3 H5 2.030(26)
N3 H61 2.705(31)
N3 H62 2.690(35)
N3 H63 3.378(41)
C1 C2 2.755(4)
C1 C3 2.441(4)
C1 C4 3.496(3)
C1 H21 3.379(30)
C1 H22 2.848(35)
C1 H23 2.753(35)
C1 H31 3.199(37)
C1 H32 2.769(45)
C1 H33 2.576(42)
C3 C4 2.925(3)
C4 C6 2.481(3)
C4 H31 2.638(34)
C4 H32 3.196(36)
C4 H5 1.948(23)
C4 H61 3.296(26)
C4 H62 2.705(28)
C4 H63 2.682(35)
C5 C7 2.381(3)
C5 H61 2.056(27)
C5 H62 2.070(32)
C5 H63 2.126(40)
C6 C7 3.060(4)
C6 H5 2.105(22)
C7 C8 2.339(4)
C7 H5 2.581(25)
C7 H61 2.825(35)
C7 H62 3.402(37)
C7 H81 2.530(29)
C7 H82 2.452(39)
C8 C10 2.502(4)
C8 C14 2.496(5)
C8 H10 2.639(30)
C8 H14 2.689(34)
C9 C11 2.430(5)
C9 C12 2.785(5)
C9 C13 2.418(5)
C9 H81 2.075(34)
C9 H82 2.042(38)
C9 H10 2.027(25)
C9 H11 3.374(57)
C9 H13 3.049(37)
C9 H14 1.955(33)
C10 C12 2.384(5)
C10 C13 2.743(4)
C10 C14 2.376(4)
C10 H81 3.323(33)
C10 H82 2.818(40)
C10 H11 2.141(58)
C10 H12 3.146(50)
C10 H14 3.117(33)
C11 C13 2.374(5)
C11 C14 2.768(5)
C11 H10 2.062(30)
C11 H12 1.953(44)
C11 H13 3.117(31)
C12 C14 2.388(6)
C12 H10 3.265(28)
C12 H11 2.058(47)
C12 H13 1.946(33)
C12 H14 3.056(38)
C13 H11 3.275(48)
C13 H12 1.872(52)
C13 H14 1.867(39)
C14 H81 2.604(34)
C14 H82 3.061(35)
C14 H10 3.241(24)
C14 H12 3.115(55)
C14 H13 1.817(41)
H21 H22 1.397(49)
H21 H23 1.521(46)
H22 H23 1.564(52)
H31 H32 1.803(47)
H31 H33 1.533(42)
H32 H33 1.396(59)
H5 H61 2.440(35)
H5 H62 2.886(40)
H5 H63 2.429(46)
H61 H62 1.541(48)
H61 H63 1.595(52)
H62 H63 1.641(57)
H81 H82 1.583(41)
H81 H14 2.494(48)
H82 H10 2.805(50)
H82 H14 3.277(46)
H10 H11 2.460(66)
H11 H12 2.302(60)
H12 H13 2.225(61)
H13 H14 1.980(59)

loop_
_geom_torsion_atom_site_label_1
_geom_torsion_atom_site_label_2
_geom_torsion_atom_site_label_3
_geom_torsion_atom_site_label_4
_geom_torsion
_geom_torsion_publ_flag
Cl Tc S1 C1 153.1(1) no
O1 Tc S1 C1 -94.9(1) no
N2 Tc S1 C1 14.9(1) no
N3 Tc S1 C1 75.1(1) no
Cl Tc N2 N1 -87.1(2) no
Cl Tc N2 C4 77.9(2) no
S1 Tc N2 N1 -19.9(2) no
S1 Tc N2 C4 145.1(2) no
O1 Tc N2 N1 86.8(2) no
O1 Tc N2 C4 -108.3(2) no
N3 Tc N2 N1 -167.0(2) no
N3 Tc N2 C4 -2.1(2) no
Cl Tc N3 C5 -137.2(2) no
Cl Tc N3 C7 30.2(2) no
S1 Tc N3 C5 -62.4(2) no
S1 Tc N3 C7 105.0(2) no
O1 Tc N3 C5 107.6(2) no
O1 Tc N3 C7 -85.0(2) no
N2 Tc N3 C5 -1.9(2) no
N2 Tc N3 C7 165.5(2) no
Tc S1 C1 S2 171.4(1) no
Tc S1 C1 N1 -12.2(2) no
C2 S2 C1 S1 -13.3(2) no
C2 S2 C1 N1 170.3(2) no
C1 S2 C2 H21 173(3) no
C1 S2 C2 H22 64(2) no
C1 S2 C2 H23 -57(2) no
C8 O4 C7 O3 11.4(3) no
C8 O4 C7 N3 -174.5(2) no
C7 O4 C8 C9 179.5(2) no
C7 O4 C8 H81 -58(2) no
C7 O4 C8 H82 58(2) no
C1 N1 N2 Tc 17.7(3) no
C1 N1 N2 C4 -147.7(2) no
C3 N1 N2 Tc -155.3(2) no
C3 N1 N2 C4 39.3(3) no
N2 N1 C1 S1 -0.5(3) no
N2 N1 C1 S2 176.0(2) no
C3 N1 C1 S1 172.4(2) no
C3 N1 C1 S2 -11.1(3) no
N2 N1 C3 H31 24(2) no
N2 N1 C3 H32 -106(3) no
N2 N1 C3 H33 140(3) no
C1 N1 C3 H31 -147(2) no
C1 N1 C3 H32 80(3) no
C1 N1 C3 H33 -32(3) no
Tc N2 C4 O2 -173.2(2) no
Tc N2 C4 C5 5.3(3) no
N1 N2 C4 O2 -7.7(3) no
N1 N2 C4 C5 170.9(2) no
Tc N3 C5 C4 4.9(2) no
Tc N3 C5 C6 -118.3(2) no
Tc N3 C5 H5 115(1) no
C7 N3 C5 C4 -164.2(2) no
C7 N3 C5 C6 72.6(3) no
C7 N3 C5 H5 -53(1) no
Tc N3 C7 O3 -151.4(2) no
Tc N3 C7 O4 34.6(3) no
C5 N3 C7 O3 16.3(3) no
C5 N3 C7 O4 -157.6(2) no
O2 C4 C5 N3 172.4(2) no
O2 C4 C5 C6 -62.4(3) no
O2 C4 C5 H5 56(1) no
N2 C4 C5 N3 -6.2(3) no
N2 C4 C5 C6 119.1(2) no
N2 C4 C5 H5 -122(1) no
N3 C5 C6 H61 -58(2) no
N3 C5 C6 H62 58(2) no
N3 C5 C6 H63 179(2) no
C4 C5 C6 H61 177(2) no
C4 C5 C6 H62 -64(2) no
C4 C5 C6 H63 56(2) no
H5 C5 C6 H61 67(3) no
H5 C5 C6 H62 -175(3) no
H5 C5 C6 H63 -54(3) no
O4 C8 C9 C10 -49.2(3) no
O4 C8 C9 C14 136.3(3) no
H81 C8 C9 C10 -166(2) no
H81 C8 C9 C14 18(2) no
H82 C8 C9 C10 66(2) no
H82 C8 C9 C14 -108(2) no
C8 C9 C10 C11 -172.5(3) no
C8 C9 C10 H10 7(2) no
C14 C9 C10 C11 2.2(5) no
C14 C9 C10 H10 -177(2) no
C8 C9 C14 C13 174.8(3) no
C8 C9 C14 H14 -11(3) no
C10 C9 C14 C13 0.2(5) no
C10 C9 C14 H14 174(3) no
C9 C10 C11 C12 -2.3(5) no
C9 C10 C11 H11 179(4) no
H10 C10 C11 C12 178(2) no
H10 C10 C11 H11 0(4) no
C10 C11 C12 C13 -0.1(5) no
C10 C11 C12 H12 -173(4) no
H11 C11 C12 C13 179(3) no
H11 C11 C12 H12 5(5) no
C11 C12 C13 C14 2.4(6) no
C11 C12 C13 H13 -176(4) no
H12 C12 C13 C14 177(4) no
H12 C12 C13 H13 -2(5) no
C12 C13 C14 C9 -2.5(6) no
C12 C13 C14 H14 -176(3) no
H13 C13 C14 C9 177(3) no
H13 C13 C14 H14 3(4) no
